data_7711962
loop_
_publ_author_name
'Schulz, Ji&#x159;&#xed;'
'Antala, Jakub'
'C&#xed;sa&#x159;ov&#xe1;, Ivana'
'&#x160;t&#x11b;pni&#x10d;ka, Petr'

_publ_section_title
;
 Beyond phosphorus: synthesis, reactivity, coordination behaviour and
 catalytic properties of 1,1'-bis(diphenylstibino)ferrocene.
;
_journal_issue 5
_journal_name_full 'Dalton transactions (Cambridge, England : 2003)'
_journal_page_first 1198
_journal_page_last 1211
_journal_paper_doi 10.1039/d2dt03770j
_journal_volume 52
_journal_year 2023
_chemical_formula_moiety 'C68 H56 Ag2 Cl2 Fe2 O8 Sb4, 4(C H2 Cl2)'
_chemical_formula_sum 'C72 H64 Ag2 Cl10 Fe2 O8 Sb4'
_chemical_formula_weight 2226.17
_space_group_crystal_system triclinic
_space_group_IT_number 2
_space_group_name_Hall '-P 1'
_space_group_name_H-M_alt 'P -1'
_atom_sites_solution_hydrogens geom
_atom_sites_solution_primary direct?
_atom_sites_solution_secondary difmap
_audit_creation_method SHELXL-2017/1
_audit_update_record
;
2022-11-11 deposited with the CCDC.	2022-12-15 downloaded from the CCDC.
;
_cell_angle_alpha 87.6850(10)
_cell_angle_beta 69.5700(10)
_cell_angle_gamma 73.4420(10)
_cell_formula_units_Z 1
_cell_length_a 12.2579(5)
_cell_length_b 12.7402(5)
_cell_length_c 13.6247(6)
_cell_measurement_reflns_used 9671
_cell_measurement_temperature 120(2)
_cell_measurement_theta_max 27.50
_cell_measurement_theta_min 2.24
_cell_volume 1907.08(14)
_computing_cell_refinement 'SAINT V8.40B (Bruker AXS LLC, 2019)'
_computing_data_collection 'Bruker Instrument Service vV6.2.15'
_computing_data_reduction 'SAINT V8.40B (Bruker AXS LLC, 2019)'
_computing_molecular_graphics 'PLATON (Spek, 2017)'
_computing_publication_material 'PLATON (Spek, 2017)'
_computing_structure_refinement 'SHELXL-2017 (Sheldrick, 2017)'
_computing_structure_solution 'SHELXT 2018 (Sheldrick, 2018)'
_diffrn_ambient_temperature 120(2)
_diffrn_measured_fraction_theta_full 0.996
_diffrn_measured_fraction_theta_max 0.994
_diffrn_measurement_device_type 'Bruker D8 VENTURE Kappa Duo'
_diffrn_measurement_method '\f and \w scans'
_diffrn_radiation_monochromator 'Quazar Mo multilayer optic'
_diffrn_radiation_source 'I\mS micro-focus sealed tube'
_diffrn_radiation_type MoK\a
_diffrn_radiation_wavelength 0.71073
_diffrn_reflns_av_R_equivalents 0.0203
_diffrn_reflns_av_unetI/netI 0.0181
_diffrn_reflns_Laue_measured_fraction_full 0.996
_diffrn_reflns_Laue_measured_fraction_max 0.994
_diffrn_reflns_limit_h_max 15
_diffrn_reflns_limit_h_min -15
_diffrn_reflns_limit_k_max 16
_diffrn_reflns_limit_k_min -16
_diffrn_reflns_limit_l_max 17
_diffrn_reflns_limit_l_min -17
_diffrn_reflns_number 38508
_diffrn_reflns_point_group_measured_fraction_full 0.996
_diffrn_reflns_point_group_measured_fraction_max 0.994
_diffrn_reflns_theta_full 25.242
_diffrn_reflns_theta_max 27.501
_diffrn_reflns_theta_min 2.235
_exptl_absorpt_coefficient_mu 2.668
_exptl_absorpt_correction_T_max 0.71
_exptl_absorpt_correction_T_min 0.63
_exptl_absorpt_correction_type multi-scan
_exptl_absorpt_process_details 'SADABS-2016/2 - Bruker AXS'
_exptl_crystal_colour orange
_exptl_crystal_density_diffrn 1.938
_exptl_crystal_description prism
_exptl_crystal_F_000 1080
_exptl_crystal_size_max 0.20
_exptl_crystal_size_mid 0.18
_exptl_crystal_size_min 0.15
_refine_diff_density_max 0.974
_refine_diff_density_min -0.763
_refine_diff_density_rms 0.062
_refine_ls_extinction_method none
_refine_ls_goodness_of_fit_ref 1.061
_refine_ls_hydrogen_treatment constr
_refine_ls_matrix_type full
_refine_ls_number_parameters 415
_refine_ls_number_reflns 8722
_refine_ls_number_restraints 0
_refine_ls_restrained_S_all 1.061
_refine_ls_R_factor_all 0.0170
_refine_ls_R_factor_gt 0.0163
_refine_ls_shift/su_max 0.002
_refine_ls_shift/su_mean 0.000
_refine_ls_structure_factor_coef Fsqd
_refine_ls_weighting_details 'w=1/[\s^2^(Fo^2^)+(0.0092P)^2^+1.9116P] where P=(Fo^2^+2Fc^2^)/3'
_refine_ls_weighting_scheme calc
_refine_ls_wR_factor_gt 0.0391
_refine_ls_wR_factor_ref 0.0394
_reflns_Friedel_coverage 0.000
_reflns_number_gt 8458
_reflns_number_total 8722
_reflns_threshold_expression 'I > 2\s(I)'
_cod_data_source_file d2dt03770j3.cif
_cod_data_source_block ja59_sq
_cod_depositor_comments 'Adding full bibliography for 7711945--7711966.cif.'
_cod_database_code 7711962
_shelx_shelxl_version_number 2017/1
_shelx_space_group_comment
;
The symmetry employed for this shelxl refinement is uniquely defined
by the following loop, which should always be used as a source of
symmetry information in preference to the above space-group names.
They are only intended as comments.
;
_shelx_estimated_absorpt_t_min 0.617
_shelx_estimated_absorpt_t_max 0.690

loop_
_space_group_symop_operation_xyz
'x, y, z'
'-x, -y, -z'

loop_
_atom_site_label
_atom_site_type_symbol
_atom_site_fract_x
_atom_site_fract_y
_atom_site_fract_z
_atom_site_U_iso_or_equiv
_atom_site_adp_type
_atom_site_occupancy
_atom_site_site_symmetry_order
_atom_site_calc_flag
_atom_site_refinement_flags_posn
_atom_site_refinement_flags_adp
_atom_site_refinement_flags_occupancy
_atom_site_disorder_assembly
_atom_site_disorder_group
Ag1 Ag 0.67100(2) 0.40509(2) 0.94900(2) 0.01965(3) Uani 1 1 d . . . . .
Sb1 Sb 0.80513(2) 0.44392(2) 0.75909(2) 0.01686(3) Uani 1 1 d . . . . .
Sb2 Sb 0.30585(2) 0.71472(2) 0.89135(2) 0.01533(3) Uani 1 1 d . . . . .
Fe1 Fe 0.59874(2) 0.65544(2) 0.65437(2) 0.01654(5) Uani 1 1 d . . . . .
C1 C 0.75021(15) 0.59412(14) 0.69446(13) 0.0183(3) Uani 1 1 d . . . . .
C2 C 0.78369(16) 0.61102(16) 0.58469(14) 0.0228(4) Uani 1 1 d . . . . .
H2 H 0.831307 0.556343 0.529065 0.027 Uiso 1 1 calc R U . . .
C3 C 0.73313(17) 0.72405(17) 0.57356(16) 0.0275(4) Uani 1 1 d . . . . .
H3 H 0.741014 0.758005 0.509064 0.033 Uiso 1 1 calc R U . . .
C4 C 0.66885(17) 0.77750(16) 0.67531(16) 0.0268(4) Uani 1 1 d . . . . .
H4 H 0.626505 0.853395 0.690644 0.032 Uiso 1 1 calc R U . . .
C5 C 0.67877(15) 0.69783(15) 0.75036(14) 0.0211(3) Uani 1 1 d . . . . .
H5 H 0.644101 0.711104 0.824487 0.025 Uiso 1 1 calc R U . . .
C6 C 0.41991(15) 0.66381(14) 0.73487(13) 0.0183(3) Uani 1 1 d . . . . .
C7 C 0.49015(15) 0.55300(14) 0.69715(14) 0.0199(3) Uani 1 1 d . . . . .
H7 H 0.499410 0.492002 0.739096 0.024 Uiso 1 1 calc R U . . .
C8 C 0.54363(16) 0.55031(17) 0.58582(15) 0.0254(4) Uani 1 1 d . . . . .
H8 H 0.595016 0.487253 0.540585 0.030 Uiso 1 1 calc R U . . .
C9 C 0.50680(17) 0.65813(18) 0.55431(15) 0.0280(4) Uani 1 1 d . . . . .
H9 H 0.529098 0.679706 0.484181 0.034 Uiso 1 1 calc R U . . .
C10 C 0.43079(16) 0.72853(16) 0.64556(14) 0.0229(4) Uani 1 1 d . . . . .
H10 H 0.393723 0.805153 0.646947 0.028 Uiso 1 1 calc R U . . .
C11 C 0.83796(16) 0.33074(14) 0.63386(13) 0.0204(3) Uani 1 1 d . . . . .
C12 C 0.74480(18) 0.29180(16) 0.62886(16) 0.0281(4) Uani 1 1 d . . . . .
H12 H 0.665155 0.318534 0.679310 0.034 Uiso 1 1 calc R U . . .
C13 C 0.7682(2) 0.21394(18) 0.55021(18) 0.0354(5) Uani 1 1 d . . . . .
H13 H 0.704111 0.188354 0.546359 0.042 Uiso 1 1 calc R U . . .
C14 C 0.8842(2) 0.17331(18) 0.47739(17) 0.0356(5) Uani 1 1 d . . . . .
H14 H 0.899984 0.119189 0.424299 0.043 Uiso 1 1 calc R U . . .
C15 C 0.9770(2) 0.21166(19) 0.48206(16) 0.0367(5) Uani 1 1 d . . . . .
H15 H 1.056723 0.184142 0.431874 0.044 Uiso 1 1 calc R U . . .
C16 C 0.95408(18) 0.29038(17) 0.56001(15) 0.0287(4) Uani 1 1 d . . . . .
H16 H 1.018126 0.316731 0.562792 0.034 Uiso 1 1 calc R U . . .
C17 C 0.98763(15) 0.44150(15) 0.73369(13) 0.0197(3) Uani 1 1 d . . . . .
C18 C 1.05959(18) 0.35913(17) 0.77367(17) 0.0304(4) Uani 1 1 d . . . . .
H18 H 1.028291 0.302757 0.809850 0.037 Uiso 1 1 calc R U . . .
C19 C 1.17735(19) 0.3592(2) 0.76071(19) 0.0380(5) Uani 1 1 d . . . . .
H19 H 1.226432 0.302528 0.787562 0.046 Uiso 1 1 calc R U . . .
C20 C 1.22323(17) 0.44160(19) 0.70889(17) 0.0319(4) Uani 1 1 d . . . . .
H20 H 1.303347 0.441769 0.700844 0.038 Uiso 1 1 calc R U . . .
C21 C 1.15263(17) 0.52337(17) 0.66896(15) 0.0269(4) Uani 1 1 d . . . . .
H21 H 1.184346 0.579635 0.633014 0.032 Uiso 1 1 calc R U . . .
C22 C 1.03466(16) 0.52370(15) 0.68121(14) 0.0221(3) Uani 1 1 d . . . . .
H22 H 0.986271 0.580254 0.653622 0.027 Uiso 1 1 calc R U . . .
C23 C 0.13734(15) 0.71850(14) 0.87843(13) 0.0187(3) Uani 1 1 d . . . . .
C24 C 0.09013(16) 0.78351(15) 0.80947(14) 0.0228(4) Uani 1 1 d . . . . .
H24 H 0.134281 0.828284 0.765184 0.027 Uiso 1 1 calc R U . . .
C25 C -0.02114(17) 0.78279(16) 0.80553(15) 0.0264(4) Uani 1 1 d . . . . .
H25 H -0.053613 0.827848 0.759187 0.032 Uiso 1 1 calc R U . . .
C26 C -0.08532(17) 0.71638(17) 0.86914(16) 0.0281(4) Uani 1 1 d . . . . .
H26 H -0.161738 0.716452 0.866435 0.034 Uiso 1 1 calc R U . . .
C27 C -0.03824(17) 0.65012(16) 0.93645(16) 0.0265(4) Uani 1 1 d . . . . .
H27 H -0.081632 0.603880 0.979072 0.032 Uiso 1 1 calc R U . . .
C28 C 0.07292(16) 0.65141(15) 0.94153(14) 0.0221(3) Uani 1 1 d . . . . .
H28 H 0.104950 0.606427 0.988143 0.027 Uiso 1 1 calc R U . . .
C29 C 0.29160(16) 0.88528(14) 0.89537(13) 0.0190(3) Uani 1 1 d . . . . .
C30 C 0.39409(16) 0.91725(15) 0.88693(15) 0.0249(4) Uani 1 1 d . . . . .
H30 H 0.470243 0.863278 0.873433 0.030 Uiso 1 1 calc R U . . .
C31 C 0.38559(18) 1.02745(16) 0.89813(17) 0.0310(4) Uani 1 1 d . . . . .
H31 H 0.456009 1.048714 0.891325 0.037 Uiso 1 1 calc R U . . .
C32 C 0.27457(19) 1.10633(16) 0.91919(17) 0.0316(4) Uani 1 1 d . . . . .
H32 H 0.268703 1.181684 0.927264 0.038 Uiso 1 1 calc R U . . .
C33 C 0.17207(18) 1.07544(16) 0.92848(17) 0.0309(4) Uani 1 1 d . . . . .
H33 H 0.095963 1.129721 0.942919 0.037 Uiso 1 1 calc R U . . .
C34 C 0.18005(16) 0.96523(15) 0.91676(15) 0.0240(4) Uani 1 1 d . . . . .
H34 H 0.109425 0.944421 0.923331 0.029 Uiso 1 1 calc R U . . .
Cl1 Cl 0.42839(4) 0.33672(3) 0.92306(3) 0.02046(8) Uani 1 1 d . . . . .
O1 O 0.47713(12) 0.42910(11) 0.92478(12) 0.0277(3) Uani 1 1 d . . . . .
O2 O 0.44852(18) 0.30709(15) 0.81739(13) 0.0454(4) Uani 1 1 d . . . . .
O3 O 0.48807(18) 0.24678(13) 0.96934(15) 0.0487(4) Uani 1 1 d . . . . .
O4 O 0.30174(14) 0.37236(16) 0.98288(17) 0.0549(5) Uani 1 1 d . . . . .
C1S C 0.7711(2) 0.0762(3) 0.8346(2) 0.0531(7) Uani 1 1 d . . . . .
H1S1 H 0.709104 0.148723 0.854409 0.064 Uiso 1 1 calc R U . . .
H1S2 H 0.761205 0.034370 0.898405 0.064 Uiso 1 1 calc R U . . .
Cl1S Cl 0.74458(6) 0.00652(5) 0.74136(6) 0.05154(16) Uani 1 1 d . . . . .
Cl2S Cl 0.91527(7) 0.09583(6) 0.79113(7) 0.05772(18) Uani 1 1 d . . . . .

loop_
_atom_site_aniso_label
_atom_site_aniso_U_11
_atom_site_aniso_U_22
_atom_site_aniso_U_33
_atom_site_aniso_U_23
_atom_site_aniso_U_13
_atom_site_aniso_U_12
Ag1 0.01553(6) 0.02349(7) 0.01892(6) 0.00297(5) -0.00540(5) -0.00518(5)
Sb1 0.01278(5) 0.02061(6) 0.01658(5) 0.00100(4) -0.00439(4) -0.00486(4)
Sb2 0.01258(5) 0.01550(5) 0.01785(5) 0.00073(4) -0.00518(4) -0.00415(4)
Fe1 0.01346(11) 0.02001(12) 0.01641(11) 0.00158(9) -0.00536(9) -0.00520(9)
C1 0.0131(7) 0.0224(8) 0.0206(8) 0.0013(6) -0.0069(6) -0.0055(6)
C2 0.0149(8) 0.0315(10) 0.0207(8) 0.0029(7) -0.0041(7) -0.0077(7)
C3 0.0201(9) 0.0344(10) 0.0301(10) 0.0134(8) -0.0085(7) -0.0129(8)
C4 0.0226(9) 0.0211(9) 0.0408(11) 0.0046(8) -0.0134(8) -0.0101(7)
C5 0.0163(8) 0.0239(9) 0.0258(9) -0.0014(7) -0.0094(7) -0.0069(7)
C6 0.0134(7) 0.0214(8) 0.0205(8) -0.0003(6) -0.0062(6) -0.0051(6)
C7 0.0151(8) 0.0209(8) 0.0246(9) -0.0027(7) -0.0069(7) -0.0059(6)
C8 0.0188(8) 0.0336(10) 0.0244(9) -0.0084(8) -0.0077(7) -0.0070(7)
C9 0.0208(9) 0.0454(12) 0.0194(8) 0.0011(8) -0.0106(7) -0.0077(8)
C10 0.0165(8) 0.0287(9) 0.0239(9) 0.0042(7) -0.0100(7) -0.0038(7)
C11 0.0224(8) 0.0207(8) 0.0188(8) 0.0023(6) -0.0077(7) -0.0070(7)
C12 0.0218(9) 0.0289(10) 0.0344(10) -0.0010(8) -0.0102(8) -0.0078(8)
C13 0.0372(11) 0.0354(11) 0.0435(12) -0.0011(9) -0.0207(10) -0.0167(9)
C14 0.0471(13) 0.0355(11) 0.0272(10) -0.0052(9) -0.0130(9) -0.0157(10)
C15 0.0356(11) 0.0430(12) 0.0247(10) -0.0089(9) 0.0006(8) -0.0136(10)
C16 0.0244(9) 0.0368(11) 0.0239(9) -0.0034(8) -0.0029(7) -0.0140(8)
C17 0.0138(7) 0.0249(8) 0.0194(8) -0.0027(7) -0.0049(6) -0.0049(6)
C18 0.0245(9) 0.0302(10) 0.0394(11) 0.0081(9) -0.0156(8) -0.0073(8)
C19 0.0243(10) 0.0425(12) 0.0510(13) 0.0078(10) -0.0217(10) -0.0055(9)
C20 0.0161(9) 0.0450(12) 0.0351(11) -0.0075(9) -0.0088(8) -0.0087(8)
C21 0.0208(9) 0.0336(10) 0.0249(9) -0.0062(8) -0.0021(7) -0.0124(8)
C22 0.0186(8) 0.0264(9) 0.0204(8) -0.0009(7) -0.0053(7) -0.0066(7)
C23 0.0141(7) 0.0197(8) 0.0220(8) -0.0024(6) -0.0057(6) -0.0046(6)
C24 0.0208(8) 0.0238(9) 0.0232(9) 0.0007(7) -0.0074(7) -0.0059(7)
C25 0.0229(9) 0.0312(10) 0.0261(9) -0.0022(8) -0.0134(7) -0.0026(7)
C26 0.0178(8) 0.0342(10) 0.0338(10) -0.0096(8) -0.0111(8) -0.0060(7)
C27 0.0195(9) 0.0276(9) 0.0325(10) -0.0024(8) -0.0060(7) -0.0104(7)
C28 0.0198(8) 0.0209(8) 0.0259(9) 0.0003(7) -0.0075(7) -0.0067(7)
C29 0.0200(8) 0.0168(8) 0.0195(8) -0.0002(6) -0.0054(6) -0.0059(6)
C30 0.0175(8) 0.0214(9) 0.0328(10) -0.0026(7) -0.0054(7) -0.0048(7)
C31 0.0254(10) 0.0251(9) 0.0416(11) -0.0029(8) -0.0065(8) -0.0120(8)
C32 0.0317(10) 0.0178(9) 0.0426(12) -0.0012(8) -0.0082(9) -0.0088(8)
C33 0.0257(10) 0.0195(9) 0.0422(12) -0.0019(8) -0.0095(9) -0.0014(7)
C34 0.0189(8) 0.0215(9) 0.0313(10) -0.0002(7) -0.0080(7) -0.0058(7)
Cl1 0.01624(18) 0.02107(19) 0.0255(2) -0.00016(15) -0.00723(15) -0.00747(15)
O1 0.0209(6) 0.0233(6) 0.0436(8) -0.0009(6) -0.0145(6) -0.0088(5)
O2 0.0653(11) 0.0469(10) 0.0331(8) -0.0028(7) -0.0191(8) -0.0267(9)
O3 0.0703(12) 0.0268(8) 0.0636(11) 0.0119(8) -0.0430(10) -0.0130(8)
O4 0.0204(8) 0.0520(11) 0.0800(14) -0.0137(10) 0.0034(8) -0.0157(7)
C1S 0.0444(14) 0.0663(18) 0.0470(14) -0.0213(13) -0.0070(11) -0.0217(13)
Cl1S 0.0558(4) 0.0462(3) 0.0598(4) -0.0085(3) -0.0360(3) -0.0042(3)
Cl2S 0.0526(4) 0.0521(4) 0.0842(5) 0.0285(4) -0.0350(4) -0.0286(3)

loop_
_atom_type_symbol
_atom_type_description
_atom_type_scat_dispersion_real
_atom_type_scat_dispersion_imag
_atom_type_scat_source
C C 0.0033 0.0016 'International Tables Vol C Tables 4.2.6.8 and 6.1.1.4'
H H 0.0000 0.0000 'International Tables Vol C Tables 4.2.6.8 and 6.1.1.4'
Ag Ag -0.8971 1.1015 'International Tables Vol C Tables 4.2.6.8 and 6.1.1.4'
Cl Cl 0.1484 0.1585 'International Tables Vol C Tables 4.2.6.8 and 6.1.1.4'
Fe Fe 0.3463 0.8444 'International Tables Vol C Tables 4.2.6.8 and 6.1.1.4'
O O 0.0106 0.0060 'International Tables Vol C Tables 4.2.6.8 and 6.1.1.4'
Sb Sb -0.5866 1.5461 'International Tables Vol C Tables 4.2.6.8 and 6.1.1.4'

loop_
_geom_angle_atom_site_label_1
_geom_angle_atom_site_label_2
_geom_angle_atom_site_label_3
_geom_angle
_geom_angle_site_symmetry_1
_geom_angle_site_symmetry_3
_geom_angle_publ_flag
O1 Ag1 O1 75.47(5) . 2_667 ?
O1 Ag1 Sb1 100.45(3) . . ?
O1 Ag1 Sb1 118.06(3) 2_667 . ?
O1 Ag1 Sb2 113.51(3) . 2_667 ?
O1 Ag1 Sb2 91.40(3) 2_667 2_667 ?
Sb1 Ag1 Sb2 139.998(6) . 2_667 ?
C1 Sb1 C11 100.72(7) . . ?
C1 Sb1 C17 98.54(7) . . ?
C11 Sb1 C17 99.45(7) . . ?
C1 Sb1 Ag1 120.15(5) . . ?
C11 Sb1 Ag1 116.46(5) . . ?
C17 Sb1 Ag1 117.79(5) . . ?
C6 Sb2 C23 98.90(6) . . ?
C6 Sb2 C29 101.62(7) . . ?
C23 Sb2 C29 101.10(7) . . ?
C6 Sb2 Ag1 122.27(5) . 2_667 ?
C23 Sb2 Ag1 107.68(5) . 2_667 ?
C29 Sb2 Ag1 121.23(5) . 2_667 ?
C3 Fe1 C2 40.74(8) . . ?
C3 Fe1 C9 103.74(8) . . ?
C2 Fe1 C9 114.82(8) . . ?
C3 Fe1 C8 123.50(8) . . ?
C2 Fe1 C8 105.07(8) . . ?
C9 Fe1 C8 40.58(8) . . ?
C3 Fe1 C10 116.19(8) . . ?
C2 Fe1 C10 149.23(7) . . ?
C9 Fe1 C10 40.69(8) . . ?
C8 Fe1 C10 68.51(8) . . ?
C3 Fe1 C7 162.67(8) . . ?
C2 Fe1 C7 127.05(7) . . ?
C9 Fe1 C7 68.38(8) . . ?
C8 Fe1 C7 40.72(7) . . ?
C10 Fe1 C7 68.58(7) . . ?
C3 Fe1 C1 68.64(7) . . ?
C2 Fe1 C1 40.93(7) . . ?
C9 Fe1 C1 150.58(8) . . ?
C8 Fe1 C1 118.66(7) . . ?
C10 Fe1 C1 168.36(7) . . ?
C7 Fe1 C1 110.20(7) . . ?
C3 Fe1 C4 40.58(8) . . ?
C2 Fe1 C4 68.45(8) . . ?
C9 Fe1 C4 124.95(8) . . ?
C8 Fe1 C4 161.59(8) . . ?
C10 Fe1 C4 107.71(8) . . ?
C7 Fe1 C4 156.40(8) . . ?
C1 Fe1 C4 68.49(7) . . ?
C3 Fe1 C6 152.38(8) . . ?
C2 Fe1 C6 166.83(7) . . ?
C9 Fe1 C6 68.61(7) . . ?
C8 Fe1 C6 68.74(7) . . ?
C10 Fe1 C6 40.83(7) . . ?
C7 Fe1 C6 40.90(7) . . ?
C1 Fe1 C6 130.77(7) . . ?
C4 Fe1 C6 121.00(7) . . ?
C3 Fe1 C5 68.40(8) . . ?
C2 Fe1 C5 68.66(7) . . ?
C9 Fe1 C5 164.39(8) . . ?
C8 Fe1 C5 154.98(8) . . ?
C10 Fe1 C5 129.32(7) . . ?
C7 Fe1 C5 122.83(7) . . ?
C1 Fe1 C5 40.83(7) . . ?
C4 Fe1 C5 40.55(7) . . ?
C6 Fe1 C5 111.73(7) . . ?
C2 C1 C5 107.62(15) . . ?
C2 C1 Fe1 69.24(10) . . ?
C5 C1 Fe1 69.73(9) . . ?
C2 C1 Sb1 125.22(13) . . ?
C5 C1 Sb1 127.10(13) . . ?
Fe1 C1 Sb1 128.59(8) . . ?
C3 C2 C1 107.94(16) . . ?
C3 C2 Fe1 69.60(10) . . ?
C1 C2 Fe1 69.83(10) . . ?
C3 C2 H2 126.0 . . ?
C1 C2 H2 126.0 . . ?
Fe1 C2 H2 126.1 . . ?
C4 C3 C2 108.30(16) . . ?
C4 C3 Fe1 70.08(10) . . ?
C2 C3 Fe1 69.67(10) . . ?
C4 C3 H3 125.9 . . ?
C2 C3 H3 125.9 . . ?
Fe1 C3 H3 126.0 . . ?
C3 C4 C5 108.21(17) . . ?
C3 C4 Fe1 69.34(11) . . ?
C5 C4 Fe1 69.83(10) . . ?
C3 C4 H4 125.9 . . ?
C5 C4 H4 125.9 . . ?
Fe1 C4 H4 126.5 . . ?
C4 C5 C1 107.93(16) . . ?
C4 C5 Fe1 69.62(10) . . ?
C1 C5 Fe1 69.44(10) . . ?
C4 C5 H5 126.0 . . ?
C1 C5 H5 126.0 . . ?
Fe1 C5 H5 126.5 . . ?
C10 C6 C7 107.38(15) . . ?
C10 C6 Fe1 69.34(10) . . ?
C7 C6 Fe1 69.41(9) . . ?
C10 C6 Sb2 127.11(13) . . ?
C7 C6 Sb2 125.12(13) . . ?
Fe1 C6 Sb2 132.04(8) . . ?
C8 C7 C6 108.08(16) . . ?
C8 C7 Fe1 69.44(10) . . ?
C6 C7 Fe1 69.69(9) . . ?
C8 C7 H7 126.0 . . ?
C6 C7 H7 126.0 . . ?
Fe1 C7 H7 126.5 . . ?
C9 C8 C7 108.07(16) . . ?
C9 C8 Fe1 69.68(11) . . ?
C7 C8 Fe1 69.85(10) . . ?
C9 C8 H8 126.0 . . ?
C7 C8 H8 126.0 . . ?
Fe1 C8 H8 126.1 . . ?
C8 C9 C10 108.38(16) . . ?
C8 C9 Fe1 69.74(10) . . ?
C10 C9 Fe1 69.78(10) . . ?
C8 C9 H9 125.8 . . ?
C10 C9 H9 125.8 . . ?
Fe1 C9 H9 126.2 . . ?
C9 C10 C6 108.08(16) . . ?
C9 C10 Fe1 69.52(10) . . ?
C6 C10 Fe1 69.83(10) . . ?
C9 C10 H10 126.0 . . ?
C6 C10 H10 126.0 . . ?
Fe1 C10 H10 126.3 . . ?
C16 C11 C12 119.36(17) . . ?
C16 C11 Sb1 120.29(13) . . ?
C12 C11 Sb1 120.25(14) . . ?
C13 C12 C11 119.99(19) . . ?
C13 C12 H12 120.0 . . ?
C11 C12 H12 120.0 . . ?
C14 C13 C12 120.44(19) . . ?
C14 C13 H13 119.8 . . ?
C12 C13 H13 119.8 . . ?
C15 C14 C13 119.79(19) . . ?
C15 C14 H14 120.1 . . ?
C13 C14 H14 120.1 . . ?
C14 C15 C16 120.1(2) . . ?
C14 C15 H15 119.9 . . ?
C16 C15 H15 119.9 . . ?
C11 C16 C15 120.30(18) . . ?
C11 C16 H16 119.9 . . ?
C15 C16 H16 119.9 . . ?
C22 C17 C18 119.24(16) . . ?
C22 C17 Sb1 120.95(13) . . ?
C18 C17 Sb1 119.76(13) . . ?
C17 C18 C19 120.10(19) . . ?
C17 C18 H18 119.9 . . ?
C19 C18 H18 119.9 . . ?
C20 C19 C18 120.3(2) . . ?
C20 C19 H19 119.9 . . ?
C18 C19 H19 119.9 . . ?
C21 C20 C19 119.96(18) . . ?
C21 C20 H20 120.0 . . ?
C19 C20 H20 120.0 . . ?
C20 C21 C22 120.15(18) . . ?
C20 C21 H21 119.9 . . ?
C22 C21 H21 119.9 . . ?
C17 C22 C21 120.25(17) . . ?
C17 C22 H22 119.9 . . ?
C21 C22 H22 119.9 . . ?
C28 C23 C24 119.47(16) . . ?
C28 C23 Sb2 117.55(13) . . ?
C24 C23 Sb2 122.97(13) . . ?
C25 C24 C23 120.04(17) . . ?
C25 C24 H24 120.0 . . ?
C23 C24 H24 120.0 . . ?
C24 C25 C26 120.20(18) . . ?
C24 C25 H25 119.9 . . ?
C26 C25 H25 119.9 . . ?
C27 C26 C25 120.20(17) . . ?
C27 C26 H26 119.9 . . ?
C25 C26 H26 119.9 . . ?
C26 C27 C28 119.83(18) . . ?
C26 C27 H27 120.1 . . ?
C28 C27 H27 120.1 . . ?
C27 C28 C23 120.24(17) . . ?
C27 C28 H28 119.9 . . ?
C23 C28 H28 119.9 . . ?
C34 C29 C30 119.17(16) . . ?
C34 C29 Sb2 121.55(13) . . ?
C30 C29 Sb2 118.96(13) . . ?
C31 C30 C29 120.44(17) . . ?
C31 C30 H30 119.8 . . ?
C29 C30 H30 119.8 . . ?
C32 C31 C30 120.03(18) . . ?
C32 C31 H31 120.0 . . ?
C30 C31 H31 120.0 . . ?
C31 C32 C33 120.00(18) . . ?
C31 C32 H32 120.0 . . ?
C33 C32 H32 120.0 . . ?
C32 C33 C34 120.28(18) . . ?
C32 C33 H33 119.9 . . ?
C34 C33 H33 119.9 . . ?
C33 C34 C29 120.07(17) . . ?
C33 C34 H34 120.0 . . ?
C29 C34 H34 120.0 . . ?
O2 Cl1 O4 110.78(12) . . ?
O2 Cl1 O3 110.53(11) . . ?
O4 Cl1 O3 110.20(12) . . ?
O2 Cl1 O1 109.00(9) . . ?
O4 Cl1 O1 107.29(9) . . ?
O3 Cl1 O1 108.96(9) . . ?
Cl1 O1 Ag1 122.28(8) . . ?
Cl1 O1 Ag1 115.34(7) . 2_667 ?
Ag1 O1 Ag1 104.53(5) . 2_667 ?
Cl2S C1S Cl1S 113.62(15) . . ?
Cl2S C1S H1S1 108.8 . . ?
Cl1S C1S H1S1 108.8 . . ?
Cl2S C1S H1S2 108.8 . . ?
Cl1S C1S H1S2 108.8 . . ?
H1S1 C1S H1S2 107.7 . . ?

loop_
_geom_bond_atom_site_label_1
_geom_bond_atom_site_label_2
_geom_bond_distance
_geom_bond_site_symmetry_2
_geom_bond_publ_flag
Ag1 O1 2.4444(13) . ?
Ag1 O1 2.5776(14) 2_667 ?
Ag1 Sb1 2.65199(18) . ?
Ag1 Sb2 2.65661(19) 2_667 ?
Sb1 C1 2.1056(17) . ?
Sb1 C11 2.1310(18) . ?
Sb1 C17 2.1321(17) . ?
Sb2 C6 2.1059(17) . ?
Sb2 C23 2.1204(17) . ?
Sb2 C29 2.1312(17) . ?
Fe1 C3 2.0413(18) . ?
Fe1 C2 2.0422(17) . ?
Fe1 C9 2.0437(18) . ?
Fe1 C8 2.0445(18) . ?
Fe1 C10 2.0471(17) . ?
Fe1 C7 2.0499(17) . ?
Fe1 C1 2.0500(17) . ?
Fe1 C4 2.0511(18) . ?
Fe1 C6 2.0537(16) . ?
Fe1 C5 2.0540(17) . ?
C1 C2 1.431(2) . ?
C1 C5 1.431(2) . ?
C2 C3 1.421(3) . ?
C2 H2 0.9500 . ?
C3 C4 1.419(3) . ?
C3 H3 0.9500 . ?
C4 C5 1.422(3) . ?
C4 H4 0.9500 . ?
C5 H5 0.9500 . ?
C6 C10 1.431(2) . ?
C6 C7 1.434(2) . ?
C7 C8 1.424(3) . ?
C7 H7 0.9500 . ?
C8 C9 1.418(3) . ?
C8 H8 0.9500 . ?
C9 C10 1.422(3) . ?
C9 H9 0.9500 . ?
C10 H10 0.9500 . ?
C11 C16 1.388(3) . ?
C11 C12 1.391(3) . ?
C12 C13 1.387(3) . ?
C12 H12 0.9500 . ?
C13 C14 1.382(3) . ?
C13 H13 0.9500 . ?
C14 C15 1.381(3) . ?
C14 H14 0.9500 . ?
C15 C16 1.389(3) . ?
C15 H15 0.9500 . ?
C16 H16 0.9500 . ?
C17 C22 1.391(2) . ?
C17 C18 1.392(3) . ?
C18 C19 1.392(3) . ?
C18 H18 0.9500 . ?
C19 C20 1.384(3) . ?
C19 H19 0.9500 . ?
C20 C21 1.378(3) . ?
C20 H20 0.9500 . ?
C21 C22 1.395(3) . ?
C21 H21 0.9500 . ?
C22 H22 0.9500 . ?
C23 C28 1.394(2) . ?
C23 C24 1.395(2) . ?
C24 C25 1.386(3) . ?
C24 H24 0.9500 . ?
C25 C26 1.389(3) . ?
C25 H25 0.9500 . ?
C26 C27 1.384(3) . ?
C26 H26 0.9500 . ?
C27 C28 1.393(3) . ?
C27 H27 0.9500 . ?
C28 H28 0.9500 . ?
C29 C34 1.394(2) . ?
C29 C30 1.395(2) . ?
C30 C31 1.389(3) . ?
C30 H30 0.9500 . ?
C31 C32 1.384(3) . ?
C31 H31 0.9500 . ?
C32 C33 1.384(3) . ?
C32 H32 0.9500 . ?
C33 C34 1.391(3) . ?
C33 H33 0.9500 . ?
C34 H34 0.9500 . ?
Cl1 O2 1.4209(16) . ?
Cl1 O4 1.4231(16) . ?
Cl1 O3 1.4254(16) . ?
Cl1 O1 1.4682(13) . ?
C1S Cl2S 1.745(3) . ?
C1S Cl1S 1.748(3) . ?
C1S H1S1 0.9900 . ?
C1S H1S2 0.9900 . ?
